data_7005166
loop_
_publ_author_name
'Liu, Shuang'
'Jin, Guo-Xin'

_publ_section_title
;
 A facile and general approach to the Rh-M (M = Co, Rh) single bond
 supported by ortho-carborane-1,2-dichalcogenolato ligands.
;
_journal_issue 9
_journal_name_full 'Dalton transactions (Cambridge, England : 2003)'
_journal_page_first 949
_journal_page_last 954
_journal_paper_doi 10.1039/b617295d
_journal_year 2007
_chemical_formula_sum 'C17 H30 B10 Rh2 Se2'
_chemical_formula_weight 706.25
_chemical_name_systematic
;
?
;
_space_group_IT_number 14
_symmetry_cell_setting monoclinic
_symmetry_space_group_name_Hall '-P 2yn'
_symmetry_space_group_name_H-M 'P 1 21/n 1'
_atom_sites_solution_hydrogens geom
_atom_sites_solution_primary direct
_atom_sites_solution_secondary difmap
_audit_creation_method SHELXL-97
_cell_angle_alpha 90.00
_cell_angle_beta 105.420(4)
_cell_angle_gamma 90.00
_cell_formula_units_Z 4
_cell_length_a 12.933(3)
_cell_length_b 10.155(3)
_cell_length_c 20.411(5)
_cell_measurement_reflns_used 712
_cell_measurement_temperature 293(2)
_cell_measurement_theta_max 19.379
_cell_measurement_theta_min 2.586
_cell_volume 2584.2(12)
_computing_cell_refinement 'Bruker SMART'
_computing_data_collection 'Bruker SMART'
_computing_data_reduction 'Bruker SHELXTL'
_computing_molecular_graphics 'Bruker SHELXTL'
_computing_publication_material 'Bruker SHELXTL'
_computing_structure_refinement 'SHELXL-97 (Sheldrick, 1997)'
_computing_structure_solution 'SHELXS-97 (Sheldrick, 1990)'
_diffrn_ambient_temperature 293(2)
_diffrn_measured_fraction_theta_full 0.998
_diffrn_measured_fraction_theta_max 0.998
_diffrn_measurement_device_type 'CCD area detector'
_diffrn_measurement_method 'phi and omega scans'
_diffrn_radiation_monochromator graphite
_diffrn_radiation_source 'fine-focus sealed tube'
_diffrn_radiation_type MoK\a
_diffrn_radiation_wavelength 0.71073
_diffrn_reflns_av_R_equivalents 0.0817
_diffrn_reflns_av_sigmaI/netI 0.1591
_diffrn_reflns_limit_h_max 15
_diffrn_reflns_limit_h_min -13
_diffrn_reflns_limit_k_max 11
_diffrn_reflns_limit_k_min -12
_diffrn_reflns_limit_l_max 25
_diffrn_reflns_limit_l_min -25
_diffrn_reflns_number 11666
_diffrn_reflns_theta_full 26.01
_diffrn_reflns_theta_max 26.01
_diffrn_reflns_theta_min 1.69
_diffrn_standards_decay_% 4.96
_exptl_absorpt_coefficient_mu 4.099
_exptl_absorpt_correction_T_max 0.5784
_exptl_absorpt_correction_T_min 0.4945
_exptl_absorpt_correction_type multi-scan
_exptl_absorpt_process_details sadabs
_exptl_crystal_colour dark-red
_exptl_crystal_density_diffrn 1.815
_exptl_crystal_density_method 'not measured'
_exptl_crystal_description block
_exptl_crystal_F_000 1360
_exptl_crystal_size_max 0.20
_exptl_crystal_size_mid 0.15
_exptl_crystal_size_min 0.15
_refine_diff_density_max 0.768
_refine_diff_density_min -0.545
_refine_diff_density_rms 0.107
_refine_ls_extinction_method none
_refine_ls_goodness_of_fit_ref 0.720
_refine_ls_hydrogen_treatment constr
_refine_ls_matrix_type full
_refine_ls_number_parameters 306
_refine_ls_number_reflns 5071
_refine_ls_number_restraints 60
_refine_ls_restrained_S_all 0.728
_refine_ls_R_factor_all 0.1069
_refine_ls_R_factor_gt 0.0446
_refine_ls_shift/su_max 0.001
_refine_ls_shift/su_mean 0.000
_refine_ls_structure_factor_coef Fsqd
_refine_ls_weighting_details 'calc w=1/[\s^2^(Fo^2^)+(0.0173P)^2^+0.0000P] where P=(Fo^2^+2Fc^2^)/3'
_refine_ls_weighting_scheme calc
_refine_ls_wR_factor_gt 0.0697
_refine_ls_wR_factor_ref 0.0772
_reflns_number_gt 2363
_reflns_number_total 5071
_reflns_threshold_expression >2sigma(I)
_cod_data_source_file b617295d.txt
_cod_data_source_block f60708a
_cod_depositor_comments
;
The following automatic conversions were performed:
'_symmetry_cell_setting' value 'Monoclinic' changed to 'monoclinic'
according to '/home/saulius/struct/CIF-dictionaries/cif_core.dic'
dictionary named 'cif_core.dic' version 2.4.1 from 2010-06-29.

Automatic conversion script
Id: cif_fix_enum 1527 2010-12-29 10:47:43Z saulius 
;
_cod_original_cell_volume 2584.4(11)
_cod_original_sg_symbol_H-M P2(1)/n
_cod_database_code 7005166

loop_
_symmetry_equiv_pos_as_xyz
'x, y, z'
'-x+1/2, y+1/2, -z+1/2'
'-x, -y, -z'
'x-1/2, -y-1/2, z-1/2'

loop_
_atom_site_label
_atom_site_type_symbol
_atom_site_fract_x
_atom_site_fract_y
_atom_site_fract_z
_atom_site_U_iso_or_equiv
_atom_site_adp_type
_atom_site_occupancy
_atom_site_symmetry_multiplicity
_atom_site_calc_flag
_atom_site_refinement_flags
_atom_site_disorder_assembly
_atom_site_disorder_group
Rh1 Rh 0.30477(4) 0.94448(5) 0.10089(3) 0.04095(18) Uani 1 1 d . A .
Rh2 Rh 0.40842(5) 0.72499(6) 0.13912(3) 0.0620(2) Uani 1 1 d . . .
Se1 Se 0.49727(6) 0.92403(8) 0.11916(4) 0.0513(2) Uani 1 1 d . A .
Se2 Se 0.34689(6) 0.86546(8) 0.21683(4) 0.0557(3) Uani 1 1 d . A .
B1 B 0.4865(7) 1.1231(9) 0.2310(5) 0.054(3) Uani 1 1 d . A .
H1 H 0.4203 1.1738 0.1946 0.065 Uiso 1 1 calc R . .
B2 B 0.6188(6) 1.1440(8) 0.2289(4) 0.050(3) Uani 1 1 d . A .
H2 H 0.6409 1.2076 0.1911 0.060 Uiso 1 1 calc R . .
B3 B 0.6876(7) 0.9952(8) 0.2551(5) 0.056(3) Uani 1 1 d . A .
H3 H 0.7535 0.9623 0.2343 0.068 Uiso 1 1 calc R . .
B4 B 0.5980(7) 0.8819(10) 0.2749(5) 0.060(3) Uani 1 1 d . A .
H4 H 0.6047 0.7752 0.2676 0.072 Uiso 1 1 calc R . .
B5 B 0.5547(8) 0.9478(11) 0.3411(5) 0.078(4) Uani 1 1 d . . .
H5 H 0.5326 0.8829 0.3783 0.093 Uiso 1 1 calc R . .
B6 B 0.4829(8) 1.0919(11) 0.3148(5) 0.072(3) Uani 1 1 d . . .
H6 H 0.4145 1.1209 0.3340 0.087 Uiso 1 1 calc R . .
B7 B 0.5742(7) 1.2070(10) 0.2957(5) 0.068(3) Uani 1 1 d . . .
H7 H 0.5665 1.3136 0.3028 0.082 Uiso 1 1 calc R . .
B8 B 0.6996(8) 1.1303(10) 0.3121(5) 0.065(3) Uani 1 1 d . . .
H8 H 0.7743 1.1869 0.3301 0.078 Uiso 1 1 calc R . .
B9 B 0.6871(8) 0.9681(11) 0.3399(6) 0.079(4) Uani 1 1 d . . .
H9 H 0.7540 0.9182 0.3760 0.095 Uiso 1 1 calc R . .
B10 B 0.6161(8) 1.0958(12) 0.3640(5) 0.084(4) Uani 1 1 d . . .
H10 H 0.6361 1.1299 0.4170 0.101 Uiso 1 1 calc R . .
C1 C 0.5551(5) 0.9954(7) 0.2110(3) 0.0419(19) Uani 1 1 d . . .
C2 C 0.4812(5) 0.9671(8) 0.2601(4) 0.053(2) Uani 1 1 d . A .
C3 C 0.2239(6) 0.9606(8) -0.0063(4) 0.055(2) Uani 1 1 d . A .
C4 C 0.1509(6) 0.9097(7) 0.0282(4) 0.055(2) Uani 1 1 d . . .
C5 C 0.1382(6) 1.0004(8) 0.0779(4) 0.049(2) Uani 1 1 d . . .
C6 C 0.2003(6) 1.1143(7) 0.0712(4) 0.050(2) Uani 1 1 d . A .
C7 C 0.2529(6) 1.0888(7) 0.0203(4) 0.048(2) Uani 1 1 d . . .
C8 C 0.2569(7) 0.9021(9) -0.0670(4) 0.102(4) Uani 1 1 d . . .
H8A H 0.2279 0.9550 -0.1066 0.153 Uiso 1 1 calc R G .
H8B H 0.2298 0.8140 -0.0751 0.153 Uiso 1 1 calc R . .
H8C H 0.3337 0.9008 -0.0572 0.153 Uiso 1 1 calc R . .
C9 C 0.0924(6) 0.7793(8) 0.0134(4) 0.095(3) Uani 1 1 d . . .
H9A H 0.0308 0.7892 -0.0248 0.143 Uiso 1 1 calc R . .
H9B H 0.0698 0.7519 0.0524 0.143 Uiso 1 1 calc R . .
H9C H 0.1396 0.7141 0.0031 0.143 Uiso 1 1 calc R . .
C10 C 0.0661(6) 0.9870(9) 0.1246(4) 0.088(3) Uani 1 1 d . . .
H10A H -0.0073 0.9974 0.0989 0.132 Uiso 1 1 calc R . .
H10B H 0.0839 1.0535 0.1592 0.132 Uiso 1 1 calc R . .
H10C H 0.0757 0.9015 0.1454 0.132 Uiso 1 1 calc R . .
C11 C 0.2019(3) 1.2413(3) 0.1096(2) 0.085(3) Uani 1 1 d . . .
H11A H 0.2735 1.2585 0.1367 0.127 Uiso 1 1 calc R G .
H11B H 0.1547 1.2341 0.1387 0.127 Uiso 1 1 calc R . .
H11C H 0.1786 1.3122 0.0780 0.127 Uiso 1 1 calc R . .
C13 C 0.3727(3) 0.5283(3) 0.1590(2) 0.088(7) Uani 0.50 1 d PRU A 1
H13 H 0.3391 0.5082 0.1927 0.105 Uiso 0.50 1 calc PR B 1
C14 C 0.3206(3) 0.5595(3) 0.0903(2) 0.060(6) Uani 0.50 1 d PRU A 1
H14 H 0.2469 0.5633 0.0712 0.072 Uiso 0.50 1 calc PR C 1
C15 C 0.4009(3) 0.5838(3) 0.0560(2) 0.081(6) Uani 0.50 1 d PRU A 1
H15 H 0.3889 0.6064 0.0104 0.097 Uiso 0.50 1 calc PR D 1
C16 C 0.5025(3) 0.5677(3) 0.1034(2) 0.060(5) Uani 0.50 1 d PRU A 1
H16 H 0.5689 0.5779 0.0943 0.072 Uiso 0.50 1 calc PR E 1
C17 C 0.4852(3) 0.5334(3) 0.1671(2) 0.071(6) Uani 0.50 1 d PRU A 1
H17 H 0.5381 0.5172 0.2070 0.085 Uiso 0.50 1 calc PR F 1
C12 C 0.3257(3) 1.1821(3) -0.0027(2) 0.083(3) Uani 1 1 d . G 1
H12A H 0.3949 1.1422 0.0035 0.124 Uiso 1 1 calc R . .
H12B H 0.3329 1.2616 0.0235 0.124 Uiso 1 1 calc R . .
H12C H 0.2960 1.2023 -0.0500 0.124 Uiso 1 1 calc R . .
C13' C 0.4170(3) 0.5160(3) 0.1752(2) 0.079(6) Uani 0.50 1 d PRU A 2
H13' H 0.4228 0.4928 0.2201 0.095 Uiso 0.50 1 calc PR H 2
C14' C 0.3200(3) 0.5395(3) 0.1244(2) 0.057(5) Uani 0.50 1 d PRU A 2
H14' H 0.2511 0.5344 0.1301 0.068 Uiso 0.50 1 calc PR I 2
C15' C 0.3465(3) 0.5721(3) 0.0632(2) 0.058(5) Uani 0.50 1 d PRU A 2
H15' H 0.2981 0.5921 0.0218 0.070 Uiso 0.50 1 calc PR J 2
C16' C 0.4600(3) 0.5687(3) 0.0762(2) 0.118(9) Uani 0.50 1 d PRU A 2
H16' H 0.4989 0.5862 0.0449 0.141 Uiso 0.50 1 calc PR K 2
C17' C 0.5035(3) 0.5341(3) 0.1455(2) 0.092(8) Uani 0.50 1 d PRU A 2
H17' H 0.5760 0.5248 0.1675 0.111 Uiso 0.50 1 calc PR L 2

loop_
_atom_site_aniso_label
_atom_site_aniso_U_11
_atom_site_aniso_U_22
_atom_site_aniso_U_33
_atom_site_aniso_U_23
_atom_site_aniso_U_13
_atom_site_aniso_U_12
Rh1 0.0429(4) 0.0403(4) 0.0385(4) -0.0003(3) 0.0087(3) -0.0033(3)
Rh2 0.0553(4) 0.0405(4) 0.0796(5) -0.0030(4) -0.0006(4) -0.0014(3)
Se1 0.0478(5) 0.0577(6) 0.0511(5) -0.0114(4) 0.0178(4) -0.0054(4)
Se2 0.0491(5) 0.0678(6) 0.0471(5) 0.0114(5) 0.0075(4) -0.0155(4)
B1 0.048(6) 0.065(7) 0.047(6) -0.008(5) 0.009(5) 0.007(5)
B2 0.049(6) 0.047(6) 0.054(6) 0.001(5) 0.010(5) -0.016(5)
B3 0.047(6) 0.041(6) 0.079(8) 0.003(5) 0.013(6) -0.007(5)
B4 0.052(6) 0.061(7) 0.056(7) 0.012(6) -0.006(5) -0.004(5)
B5 0.069(8) 0.107(9) 0.042(6) 0.031(7) -0.010(6) -0.019(7)
B6 0.056(7) 0.112(10) 0.053(7) -0.036(7) 0.021(6) -0.021(6)
B7 0.056(7) 0.073(7) 0.073(8) -0.024(6) 0.014(6) -0.005(6)
B8 0.054(7) 0.065(7) 0.072(7) -0.008(6) 0.012(6) -0.012(6)
B9 0.049(7) 0.094(10) 0.079(8) 0.009(7) -0.010(6) -0.021(6)
B10 0.065(8) 0.136(11) 0.045(7) -0.018(7) 0.005(6) -0.033(8)
C1 0.040(5) 0.049(5) 0.040(5) -0.002(4) 0.017(4) -0.011(4)
C2 0.043(5) 0.067(6) 0.045(5) 0.001(4) 0.001(4) -0.018(4)
C3 0.056(6) 0.059(6) 0.046(5) 0.005(5) 0.007(5) 0.006(5)
C4 0.055(6) 0.044(5) 0.054(6) 0.000(4) -0.008(5) -0.003(4)
C5 0.038(5) 0.066(6) 0.041(5) 0.023(5) 0.007(4) 0.005(4)
C6 0.049(5) 0.038(5) 0.060(6) -0.002(4) 0.007(5) 0.008(4)
C7 0.055(5) 0.044(5) 0.045(5) 0.014(4) 0.012(4) 0.016(4)
C8 0.136(9) 0.133(9) 0.039(5) -0.012(6) 0.028(6) 0.049(7)
C9 0.081(7) 0.068(6) 0.104(8) 0.017(6) -0.033(6) -0.021(5)
C10 0.062(6) 0.131(9) 0.073(7) 0.020(6) 0.020(5) 0.014(6)
C11 0.078(7) 0.086(7) 0.084(7) -0.003(6) 0.009(5) 0.025(5)
C13 0.097(10) 0.049(9) 0.088(10) 0.007(8) -0.026(8) -0.005(8)
C14 0.077(9) 0.039(8) 0.054(9) 0.013(7) 0.000(7) 0.003(7)
C15 0.072(10) 0.073(10) 0.101(10) -0.026(8) 0.028(8) 0.007(8)
C16 0.064(8) 0.045(8) 0.055(8) -0.019(7) -0.010(7) 0.015(7)
C17 0.051(9) 0.050(9) 0.112(10) 0.000(8) 0.020(8) 0.015(7)
C12 0.080(7) 0.078(7) 0.099(7) 0.040(6) 0.040(6) 0.003(5)
C13' 0.097(10) 0.049(9) 0.078(9) 0.021(7) -0.002(8) 0.000(8)
C14' 0.046(8) 0.039(8) 0.086(10) 0.000(7) 0.016(7) -0.023(7)
C15' 0.066(9) 0.046(9) 0.062(9) -0.017(7) 0.017(8) -0.003(7)
C16' 0.106(11) 0.110(12) 0.131(12) -0.016(9) 0.020(9) 0.011(9)
C17' 0.103(11) 0.082(12) 0.097(11) -0.011(8) 0.034(9) 0.012(8)

loop_
_atom_type_symbol
_atom_type_description
_atom_type_scat_dispersion_real
_atom_type_scat_dispersion_imag
_atom_type_scat_source
C C 0.0033 0.0016 'International Tables Vol C Tables 4.2.6.8 and 6.1.1.4'
H H 0.0000 0.0000 'International Tables Vol C Tables 4.2.6.8 and 6.1.1.4'
B B 0.0013 0.0007 'International Tables Vol C Tables 4.2.6.8 and 6.1.1.4'
Se Se -0.0929 2.2259 'International Tables Vol C Tables 4.2.6.8 and 6.1.1.4'
Rh Rh -1.1178 0.9187 'International Tables Vol C Tables 4.2.6.8 and 6.1.1.4'

loop_
_geom_angle_atom_site_label_1
_geom_angle_atom_site_label_2
_geom_angle_atom_site_label_3
_geom_angle
_geom_angle_site_symmetry_1
_geom_angle_site_symmetry_3
_geom_angle_publ_flag
C5 Rh1 C3 64.8(3) . . ?
C5 Rh1 C4 38.1(3) . . ?
C3 Rh1 C4 38.1(3) . . ?
C5 Rh1 C7 64.4(3) . . ?
C3 Rh1 C7 38.3(2) . . ?
C4 Rh1 C7 63.3(3) . . ?
C5 Rh1 C6 38.7(2) . . ?
C3 Rh1 C6 64.0(3) . . ?
C4 Rh1 C6 63.3(3) . . ?
C7 Rh1 C6 37.8(3) . . ?
C5 Rh1 Se2 104.6(2) . . ?
C3 Rh1 Se2 159.3(2) . . ?
C4 Rh1 Se2 122.8(2) . . ?
C7 Rh1 Se2 155.3(2) . . ?
C6 Rh1 Se2 119.8(2) . . ?
C5 Rh1 Se1 168.9(2) . . ?
C3 Rh1 Se1 111.2(2) . . ?
C4 Rh1 Se1 143.9(3) . . ?
C7 Rh1 Se1 105.8(2) . . ?
C6 Rh1 Se1 130.3(2) . . ?
Se2 Rh1 Se1 82.31(3) . . ?
C5 Rh1 Rh2 133.9(2) . . ?
C3 Rh1 Rh2 116.0(2) . . ?
C4 Rh1 Rh2 111.7(2) . . ?
C7 Rh1 Rh2 146.4(2) . . ?
C6 Rh1 Rh2 172.6(2) . . ?
Se2 Rh1 Rh2 57.35(3) . . ?
Se1 Rh1 Rh2 57.09(3) . . ?
C13 Rh2 C14 39.18(5) . . ?
C13 Rh2 C14' 22.7 . . ?
C14 Rh2 C14' 19.4 . . ?
C13 Rh2 C17 38.49(5) . . ?
C14 Rh2 C17 64.38(8) . . ?
C14' Rh2 C17 56.89(7) . . ?
C13 Rh2 C15' 53.73(7) . . ?
C14 Rh2 C15' 19.4 . . ?
C14' Rh2 C15' 37.89(5) . . ?
C17 Rh2 C15' 67.01(8) . . ?
C13 Rh2 C15 64.27(8) . . ?
C14 Rh2 C15 38.26(5) . . ?
C14' Rh2 C15 54.41(7) . . ?
C17 Rh2 C15 63.06(8) . . ?
C15' Rh2 C15 20.0 . . ?
C13 Rh2 C13' 15.3 . . ?
C14 Rh2 C13' 51.50(7) . . ?
C14' Rh2 C13' 37.42(5) . . ?
C17 Rh2 C13' 24.9 . . ?
C15' Rh2 C13' 62.47(8) . . ?
C15 Rh2 C13' 67.99(8) . . ?
C13 Rh2 C16 63.56(8) . . ?
C14 Rh2 C16 63.42(8) . . ?
C14' Rh2 C16 69.55(8) . . ?
C17 Rh2 C16 37.33(5) . . ?
C15' Rh2 C16 52.63(7) . . ?
C15 Rh2 C16 37.22(5) . . ?
C13' Rh2 C16 56.56(7) . . ?
C13 Rh2 C16' 63.65(8) . . ?
C14 Rh2 C16' 51.43(7) . . ?
C14' Rh2 C16' 62.40(8) . . ?
C17 Rh2 C16' 48.69(6) . . ?
C15' Rh2 C16' 37.26(5) . . ?
C15 Rh2 C16' 20.2 . . ?
C13' Rh2 C16' 61.54(7) . . ?
C16 Rh2 C16' 17.1 . . ?
C13 Rh2 C17' 47.76(6) . . ?
C14 Rh2 C17' 64.31(8) . . ?
C14' Rh2 C17' 61.91(8) . . ?
C17 Rh2 C17' 14.0 . . ?
C15' Rh2 C17' 61.80(8) . . ?
C15 Rh2 C17' 53.39(7) . . ?
C13' Rh2 C17' 36.6 . . ?
C16 Rh2 C17' 23.5 . . ?
C16' Rh2 C17' 36.5 . . ?
C13 Rh2 Se1 164.22(11) . . ?
C14 Rh2 Se1 143.46(12) . . ?
C14' Rh2 Se1 162.81(11) . . ?
C17 Rh2 Se1 125.81(11) . . ?
C15' Rh2 Se1 125.12(11) . . ?
C15 Rh2 Se1 109.90(11) . . ?
C13' Rh2 Se1 149.92(10) . . ?
C16 Rh2 Se1 102.56(10) . . ?
C16' Rh2 Se1 105.53(10) . . ?
C17' Rh2 Se1 116.61(10) . . ?
C13 Rh2 Se2 107.74(11) . . ?
C14 Rh2 Se2 123.12(11) . . ?
C14' Rh2 Se2 110.35(11) . . ?
C17 Rh2 Se2 123.94(11) . . ?
C15' Rh2 Se2 139.47(11) . . ?
C15 Rh2 Se2 158.96(10) . . ?
C13' Rh2 Se2 109.82(11) . . ?
C16 Rh2 Se2 159.05(10) . . ?
C16' Rh2 Se2 171.29(10) . . ?
C17' Rh2 Se2 136.90(11) . . ?
Se1 Rh2 Se2 82.60(4) . . ?
C1 Se1 Rh2 103.1(2) . . ?
C1 Se1 Rh1 103.3(2) . . ?
Rh2 Se1 Rh1 65.32(3) . . ?
C2 Se2 Rh2 101.2(2) . . ?
C2 Se2 Rh1 101.7(2) . . ?
Rh2 Se2 Rh1 65.31(3) . . ?
C1 B1 C2 55.9(4) . . ?
C1 B1 B7 106.6(6) . . ?
C2 B1 B7 105.8(6) . . ?
C1 B1 B2 60.1(5) . . ?
C2 B1 B2 104.7(6) . . ?
B7 B1 B2 60.3(5) . . ?
C1 B1 B6 104.5(7) . . ?
C2 B1 B6 58.4(5) . . ?
B7 B1 B6 61.5(5) . . ?
B2 B1 B6 109.1(6) . . ?
C1 B2 B1 58.4(4) . . ?
C1 B2 B7 104.6(6) . . ?
B1 B2 B7 59.4(5) . . ?
C1 B2 B8 105.5(6) . . ?
B1 B2 B8 107.8(7) . . ?
B7 B2 B8 60.2(5) . . ?
C1 B2 B3 59.0(5) . . ?
B1 B2 B3 108.0(6) . . ?
B7 B2 B3 108.8(7) . . ?
B8 B2 B3 60.9(5) . . ?
C1 B3 B4 59.5(4) . . ?
C1 B3 B9 104.7(7) . . ?
B4 B3 B9 59.6(5) . . ?
C1 B3 B2 59.0(4) . . ?
B4 B3 B2 108.7(7) . . ?
B9 B3 B2 107.5(8) . . ?
C1 B3 B8 104.1(6) . . ?
B4 B3 B8 107.7(7) . . ?
B9 B3 B8 59.9(6) . . ?
B2 B3 B8 59.1(5) . . ?
C2 B4 C1 55.3(4) . . ?
C2 B4 B5 58.9(5) . . ?
C1 B4 B5 103.1(7) . . ?
C2 B4 B9 104.9(7) . . ?
C1 B4 B9 104.8(6) . . ?
B5 B4 B9 59.8(6) . . ?
C2 B4 B3 103.6(6) . . ?
C1 B4 B3 59.0(5) . . ?
B5 B4 B3 107.3(7) . . ?
B9 B4 B3 60.2(5) . . ?
C2 B5 B10 105.5(7) . . ?
C2 B5 B4 59.6(5) . . ?
B10 B5 B4 109.3(8) . . ?
C2 B5 B9 106.0(7) . . ?
B10 B5 B9 60.6(6) . . ?
B4 B5 B9 60.5(6) . . ?
C2 B5 B6 59.0(5) . . ?
B10 B5 B6 61.0(6) . . ?
B4 B5 B6 110.0(7) . . ?
B9 B5 B6 110.1(8) . . ?
C2 B6 B5 58.9(5) . . ?
C2 B6 B10 103.6(7) . . ?
B5 B6 B10 58.6(6) . . ?
C2 B6 B1 59.2(5) . . ?
B5 B6 B1 107.6(7) . . ?
B10 B6 B1 106.2(7) . . ?
C2 B6 B7 104.0(7) . . ?
B5 B6 B7 106.8(7) . . ?
B10 B6 B7 60.0(5) . . ?
B1 B6 B7 58.4(5) . . ?
B1 B7 B2 60.3(5) . . ?
B1 B7 B8 108.4(7) . . ?
B2 B7 B8 60.2(5) . . ?
B1 B7 B10 106.9(7) . . ?
B2 B7 B10 106.8(7) . . ?
B8 B7 B10 59.3(6) . . ?
B1 B7 B6 60.1(5) . . ?
B2 B7 B6 107.9(7) . . ?
B8 B7 B6 107.5(7) . . ?
B10 B7 B6 59.2(6) . . ?
B10 B8 B2 107.5(7) . . ?
B10 B8 B7 60.8(6) . . ?
B2 B8 B7 59.6(5) . . ?
B10 B8 B9 59.3(6) . . ?
B2 B8 B9 107.7(7) . . ?
B7 B8 B9 108.5(7) . . ?
B10 B8 B3 106.4(7) . . ?
B2 B8 B3 60.0(5) . . ?
B7 B8 B3 107.6(6) . . ?
B9 B8 B3 59.4(5) . . ?
B5 B9 B10 59.0(6) . . ?
B5 B9 B4 59.7(5) . . ?
B10 B9 B4 107.4(7) . . ?
B5 B9 B3 107.2(6) . . ?
B10 B9 B3 107.7(8) . . ?
B4 B9 B3 60.2(5) . . ?
B5 B9 B8 106.9(8) . . ?
B10 B9 B8 59.6(6) . . ?
B4 B9 B8 108.8(7) . . ?
B3 B9 B8 60.7(6) . . ?
B5 B10 B9 60.4(6) . . ?
B5 B10 B8 109.3(8) . . ?
B9 B10 B8 61.1(6) . . ?
B5 B10 B6 60.4(5) . . ?
B9 B10 B6 109.6(7) . . ?
B8 B10 B6 109.4(7) . . ?
B5 B10 B7 108.9(7) . . ?
B9 B10 B7 109.2(8) . . ?
B8 B10 B7 59.9(6) . . ?
B6 B10 B7 60.8(6) . . ?
C2 C1 B1 62.6(5) . . ?
C2 C1 B3 110.8(6) . . ?
B1 C1 B3 113.1(6) . . ?
C2 C1 B2 111.2(6) . . ?
B1 C1 B2 61.5(5) . . ?
B3 C1 B2 62.0(4) . . ?
C2 C1 B4 61.7(5) . . ?
B1 C1 B4 114.7(6) . . ?
B3 C1 B4 61.5(5) . . ?
B2 C1 B4 112.9(6) . . ?
C2 C1 Se1 113.3(4) . . ?
B1 C1 Se1 115.1(5) . . ?
B3 C1 Se1 125.2(5) . . ?
B2 C1 Se1 124.7(5) . . ?
B4 C1 Se1 116.2(5) . . ?
C1 C2 B5 111.3(6) . . ?
C1 C2 B6 112.3(6) . . ?
B5 C2 B6 62.1(6) . . ?
C1 C2 B4 63.1(5) . . ?
B5 C2 B4 61.5(5) . . ?
B6 C2 B4 114.2(6) . . ?
C1 C2 B1 61.5(5) . . ?
B5 C2 B1 112.7(6) . . ?
B6 C2 B1 62.3(5) . . ?
B4 C2 B1 114.9(6) . . ?
C1 C2 Se2 114.3(5) . . ?
B5 C2 Se2 124.5(6) . . ?
B6 C2 Se2 122.3(6) . . ?
B4 C2 Se2 116.2(5) . . ?
B1 C2 Se2 115.8(5) . . ?
C4 C3 C7 106.7(7) . . ?
C4 C3 C8 128.7(8) . . ?
C7 C3 C8 124.1(8) . . ?
C4 C3 Rh1 71.2(4) . . ?
C7 C3 Rh1 71.1(4) . . ?
C8 C3 Rh1 128.6(5) . . ?
C5 C4 C3 109.8(7) . . ?
C5 C4 C9 124.5(9) . . ?
C3 C4 C9 125.7(9) . . ?
C5 C4 Rh1 70.3(4) . . ?
C3 C4 Rh1 70.7(4) . . ?
C9 C4 Rh1 126.6(5) . . ?
C4 C5 C6 106.4(7) . . ?
C4 C5 C10 127.3(8) . . ?
C6 C5 C10 126.1(8) . . ?
C4 C5 Rh1 71.6(4) . . ?
C6 C5 Rh1 71.4(4) . . ?
C10 C5 Rh1 126.2(5) . . ?
C7 C6 C5 108.3(7) . . ?
C7 C6 C11 126.8(7) . . ?
C5 C6 C11 124.8(7) . . ?
C7 C6 Rh1 71.0(4) . . ?
C5 C6 Rh1 69.9(4) . . ?
C11 C6 Rh1 127.7(4) . . ?
C6 C7 C3 108.6(7) . . ?
C6 C7 C12 125.6(7) . . ?
C3 C7 C12 125.8(7) . . ?
C6 C7 Rh1 71.2(4) . . ?
C3 C7 Rh1 70.6(4) . . ?
C12 C7 Rh1 124.9(4) . . ?
C14 C13 C17 108.0 . . ?
C14 C13 Rh2 70.77(10) . . ?
C17 C13 Rh2 73.67(10) . . ?
C15 C14 C13 108.0 . . ?
C15 C14 Rh2 73.98(11) . . ?
C13 C14 Rh2 70.05(10) . . ?
C16 C15 C14 108.0 . . ?
C16 C15 Rh2 72.93(10) . . ?
C14 C15 Rh2 67.75(10) . . ?
C17 C16 C15 108.0 . . ?
C17 C16 Rh2 69.24(10) . . ?
C15 C16 Rh2 69.86(9) . . ?
C16 C17 C13 108.0 . . ?
C16 C17 Rh2 73.43(11) . . ?
C13 C17 Rh2 67.84(10) . . ?
C14' C13' C17' 108.0 . . ?
C14' C13' Rh2 69.12(9) . . ?
C17' C13' Rh2 73.28(10) . . ?
C13' C14' C15' 108.0 . . ?
C13' C14' Rh2 73.46(10) . . ?
C15' C14' Rh2 71.32(11) . . ?
C16' C15' C14' 108.0 . . ?
C16' C15' Rh2 73.69(10) . . ?
C14' C15' Rh2 70.78(11) . . ?
C15' C16' C17' 108.0 . . ?
C15' C16' Rh2 69.04(9) . . ?
C17' C16' Rh2 72.89(10) . . ?
C13' C17' C16' 108.0 . . ?
C13' C17' Rh2 70.13(10) . . ?
C16' C17' Rh2 70.59(10) . . ?

loop_
_geom_bond_atom_site_label_1
_geom_bond_atom_site_label_2
_geom_bond_distance
_geom_bond_site_symmetry_2
_geom_bond_publ_flag
Rh1 C5 2.155(7) . ?
Rh1 C3 2.165(7) . ?
Rh1 C4 2.172(7) . ?
Rh1 C7 2.172(7) . ?
Rh1 C6 2.175(7) . ?
Rh1 Se2 2.4199(11) . ?
Rh1 Se1 2.4262(11) . ?
Rh1 Rh2 2.6112(10) . ?
Rh2 C13 2.113(3) . ?
Rh2 C14 2.122(3) . ?
Rh2 C14' 2.183(3) . ?
Rh2 C17 2.189(3) . ?
Rh2 C15' 2.190(3) . ?
Rh2 C15 2.204(3) . ?
Rh2 C13' 2.240(3) . ?
Rh2 C16 2.244(3) . ?
Rh2 C16' 2.251(3) . ?
Rh2 C17' 2.281(3) . ?
Rh2 Se1 2.4126(11) . ?
Rh2 Se2 2.4197(12) . ?
Se1 C1 1.962(7) . ?
Se2 C2 2.011(7) . ?
B1 C1 1.682(11) . ?
B1 C2 1.700(11) . ?
B1 B7 1.721(12) . ?
B1 B2 1.736(12) . ?
B1 B6 1.752(12) . ?
B2 C1 1.711(10) . ?
B2 B7 1.738(12) . ?
B2 B8 1.747(12) . ?
B2 B3 1.763(11) . ?
B3 C1 1.711(10) . ?
B3 B4 1.754(12) . ?
B3 B9 1.754(14) . ?
B3 B8 1.779(13) . ?
B4 C2 1.697(11) . ?
B4 C1 1.719(11) . ?
B4 B5 1.729(14) . ?
B4 B9 1.744(12) . ?
B5 C2 1.685(11) . ?
B5 B10 1.706(14) . ?
B5 B9 1.731(14) . ?
B5 B6 1.739(14) . ?
B6 C2 1.686(11) . ?
B6 B10 1.748(13) . ?
B6 B7 1.777(13) . ?
B7 B8 1.749(13) . ?
B7 B10 1.764(14) . ?
B8 B10 1.738(14) . ?
B8 B9 1.764(14) . ?
B9 B10 1.734(15) . ?
C1 C2 1.584(9) . ?
C3 C4 1.417(10) . ?
C3 C7 1.422(9) . ?
C3 C8 1.533(10) . ?
C4 C5 1.412(10) . ?
C4 C9 1.515(9) . ?
C5 C6 1.436(9) . ?
C5 C10 1.506(10) . ?
C6 C7 1.409(10) . ?
C6 C11 1.507(8) . ?
C7 C12 1.496(8) . ?
C13 C14 1.4200 . ?
C13 C17 1.4200 . ?
C14 C15 1.4200 . ?
C15 C16 1.4200 . ?
C16 C17 1.4200 . ?
C13' C14' 1.4200 . ?
C13' C17' 1.4200 . ?
C14' C15' 1.4200 . ?
C15' C16' 1.4200 . ?
C16' C17' 1.4200 . ?
